data_4507833
loop_
_publ_author_name
'Chen, Wen-jian'
'Long, La-Sheng'
'Huang, Rong-Bin'
'Zheng, Lan-Sun'

_publ_section_title
;
 A Dihalide--Decahydrate Cluster of [X2(H2O)10]2--in a Supramolecular
 Architecture of
 {[Na2(H2O)6(H2O@TMEQ[6])]&#x00B7;2(C6H5NO3)}X2(H2O)10(TMEQ[6] =
 \a,\a&#x2032;,\d,\d&#x2032;-Tetramethylcucurbit[6]uril; X = Cl, Br)
;
_journal_issue 6
_journal_name_full 'Crystal Growth &amp; Design'
_journal_page_first 2507
_journal_paper_doi 10.1021/cg400227k
_journal_volume 13
_journal_year 2013
_chemical_formula_sum 'C52 H86 Br2 N26 Na2 O35'
_chemical_formula_weight 1841.25
_chemical_name_systematic
;
 ?
;
_space_group_IT_number 14
_symmetry_cell_setting monoclinic
_symmetry_space_group_name_Hall '-P 2yn'
_symmetry_space_group_name_H-M 'P 1 21/n 1'
_atom_sites_solution_hydrogens geom
_atom_sites_solution_primary direct
_atom_sites_solution_secondary difmap
_audit_creation_method SHELXL-97
_cell_angle_alpha 90.00
_cell_angle_beta 101.163(3)
_cell_angle_gamma 90.00
_cell_formula_units_Z 2
_cell_length_a 11.9767(3)
_cell_length_b 24.3621(7)
_cell_length_c 12.6637(3)
_cell_measurement_reflns_used 250
_cell_measurement_temperature 173(2)
_cell_measurement_theta_max 15
_cell_measurement_theta_min 5
_cell_volume 3625.08(17)
_computing_cell_refinement 'Bruker SMART'
_computing_data_collection 'Bruker SMART'
_computing_data_reduction 'Bruker SAINT'
_computing_molecular_graphics 'Bruker SHELXTL'
_computing_publication_material 'Bruker SHELXTL'
_computing_structure_refinement 'SHELXL-97 (Sheldrick, 1997)'
_computing_structure_solution 'SHELXS-97 (Sheldrick, 1990)'
_diffrn_ambient_temperature 173(2)
_diffrn_measured_fraction_theta_full 0.998
_diffrn_measured_fraction_theta_max 0.998
_diffrn_measurement_device_type 'CCD area detector'
_diffrn_measurement_method 'phi and omega scans'
_diffrn_radiation_monochromator graphite
_diffrn_radiation_source 'fine-focus sealed tube'
_diffrn_radiation_type MoK\a
_diffrn_radiation_wavelength 0.71073
_diffrn_reflns_av_R_equivalents 0.0364
_diffrn_reflns_av_sigmaI/netI 0.0421
_diffrn_reflns_limit_h_max 14
_diffrn_reflns_limit_h_min -13
_diffrn_reflns_limit_k_max 22
_diffrn_reflns_limit_k_min -28
_diffrn_reflns_limit_l_max 15
_diffrn_reflns_limit_l_min -14
_diffrn_reflns_number 18943
_diffrn_reflns_theta_full 25.00
_diffrn_reflns_theta_max 25.00
_diffrn_reflns_theta_min 3.00
_diffrn_standards_decay_% NONE
_exptl_absorpt_coefficient_mu 1.243
_exptl_absorpt_correction_T_max 0.689
_exptl_absorpt_correction_T_min 0.577
_exptl_absorpt_correction_type multi-scan
_exptl_absorpt_process_details '(DENZO-SMN; Otwinowski & Minor, 1997)'
_exptl_crystal_colour yellow
_exptl_crystal_density_diffrn 1.687
_exptl_crystal_density_method 'not measured'
_exptl_crystal_description block
_exptl_crystal_F_000 1904
_exptl_crystal_size_max 0.45
_exptl_crystal_size_mid 0.40
_exptl_crystal_size_min 0.30
_refine_diff_density_max 1.603
_refine_diff_density_min -1.431
_refine_diff_density_rms 0.123
_refine_ls_extinction_method none
_refine_ls_goodness_of_fit_ref 1.070
_refine_ls_hydrogen_treatment constr
_refine_ls_matrix_type full
_refine_ls_number_parameters 551
_refine_ls_number_reflns 6374
_refine_ls_number_restraints 0
_refine_ls_restrained_S_all 1.070
_refine_ls_R_factor_all 0.0895
_refine_ls_R_factor_gt 0.0767
_refine_ls_shift/su_max 0.000
_refine_ls_shift/su_mean 0.000
_refine_ls_structure_factor_coef Fsqd
_refine_ls_weighting_details 'calc w=1/[\s^2^(Fo^2^)+(0.1180P)^2^+14.7718P] where P=(Fo^2^+2Fc^2^)/3'
_refine_ls_weighting_scheme calc
_refine_ls_wR_factor_gt 0.2138
_refine_ls_wR_factor_ref 0.2226
_reflns_number_gt 5365
_reflns_number_total 6374
_reflns_threshold_expression >2sigma(I)
_cod_data_source_file cg400227k_si_004.cif
_cod_data_source_block a
_cod_original_cell_volume 3625.07(16)
_cod_original_sg_symbol_H-M P2(1)/n
_cod_database_code 4507833

loop_
_symmetry_equiv_pos_as_xyz
'x, y, z'
'-x+1/2, y+1/2, -z+1/2'
'-x, -y, -z'
'x-1/2, -y-1/2, z-1/2'

loop_
_atom_site_label
_atom_site_type_symbol
_atom_site_fract_x
_atom_site_fract_y
_atom_site_fract_z
_atom_site_U_iso_or_equiv
_atom_site_adp_type
_atom_site_occupancy
_atom_site_symmetry_multiplicity
_atom_site_calc_flag
_atom_site_refinement_flags
_atom_site_disorder_assembly
_atom_site_disorder_group
Br1 Br 0.07774(13) 0.33413(10) 0.4315(2) 0.0494(7) Uani 0.532(6) 1 d P A 1
Br1' Br 0.07238(12) 0.36100(14) 0.4784(2) 0.0457(10) Uani 0.468(6) 1 d P A 2
Na1 Na 0.14058(15) 0.52190(8) 0.05852(14) 0.0209(4) Uani 1 1 d . . .
O1 O 0.3888(3) 0.47335(13) 0.3450(3) 0.0187(7) Uani 1 1 d . . .
N6 N 0.4395(3) 0.61508(14) 0.2521(3) 0.0100(7) Uani 1 1 d . . .
N12 N 0.2140(3) 0.60813(14) -0.2464(3) 0.0099(7) Uani 1 1 d . . .
O4 O 0.5881(3) 0.63390(13) -0.1937(3) 0.0179(7) Uani 1 1 d . . .
O2 O 0.2663(3) 0.57899(13) 0.1724(2) 0.0161(7) Uani 1 1 d . . .
O5 O 0.7186(3) 0.65620(14) 0.0768(3) 0.0212(7) Uani 1 1 d . . .
O3 O 0.1422(3) 0.57582(13) -0.1018(2) 0.0153(7) Uani 1 1 d . . .
N8 N 0.5303(3) 0.68138(15) 0.0598(3) 0.0117(7) Uani 1 1 d . . .
N10 N 0.4438(3) 0.67826(14) -0.1307(3) 0.0097(7) Uani 1 1 d . . .
N4 N 0.2414(3) 0.51913(15) -0.3255(3) 0.0138(8) Uani 1 1 d . . .
O8W O -0.0509(3) 0.55790(15) 0.0430(3) 0.0252(8) Uani 1 1 d . . 1
H2O8 H -0.0882 0.5629 0.0995 0.030 Uiso 1 1 d R . 1
H1O8 H -0.0806 0.5843 -0.0016 0.030 Uiso 1 1 d R . 1
O9 O 0.1983(3) 0.63517(14) 0.3832(3) 0.0217(7) Uani 1 1 d . B 1
H9 H 0.1527 0.6101 0.3833 0.032 Uiso 1 1 calc R B 1
N2 N 0.5248(3) 0.54139(15) 0.3697(3) 0.0112(7) Uani 1 1 d . . 1
N9 N 0.2620(3) 0.65024(14) -0.0900(3) 0.0094(7) Uani 1 1 d . . 1
C10 C 0.4471(4) 0.68672(17) 0.1286(3) 0.0096(8) Uani 1 1 d . . 1
H10 H 0.4253 0.7251 0.1362 0.012 Uiso 1 1 calc R . 1
N5 N 0.6206(3) 0.64870(14) 0.2157(3) 0.0112(7) Uani 1 1 d . . 1
C21 C 0.1559(4) 0.67137(19) 0.3059(3) 0.0177(10) Uani 1 1 d . B 1
O7W O 0.8492(3) 0.64834(15) 0.9169(3) 0.0252(8) Uani 1 1 d . C 1
H1O7 H 0.8141 0.6371 0.8581 0.030 Uiso 1 1 d R C 1
H2O7 H 0.7961 0.6611 0.9499 0.030 Uiso 1 1 d R C 1
N3 N 0.7006(3) 0.56753(14) 0.3115(3) 0.0113(7) Uani 1 1 d . . 1
O8 O -0.0515(3) 0.78101(15) 0.0047(3) 0.0307(9) Uani 1 1 d . B 1
N1 N 0.5816(3) 0.45497(15) 0.3791(3) 0.0117(7) Uani 1 1 d . . 1
C24 C 0.0826(4) 0.74605(18) 0.1442(3) 0.0151(9) Uani 1 1 d . B 1
O7 O 0.1172(3) 0.81561(16) 0.0319(3) 0.0326(9) Uani 1 1 d . B 1
N7 N 0.3488(3) 0.65158(15) 0.0994(3) 0.0110(7) Uani 1 1 d . . 1
N13 N 0.0479(4) 0.78301(17) 0.0546(3) 0.0217(9) Uani 1 1 d . B 1
C6 C 0.7118(4) 0.62588(17) 0.2950(3) 0.0124(9) Uani 1 1 d . . 1
H6A H 0.7143 0.6447 0.3629 0.015 Uiso 1 1 calc R . 1
H6B H 0.7835 0.6327 0.2724 0.015 Uiso 1 1 calc R . 1
C3 C 0.6867(3) 0.48520(17) 0.4046(3) 0.0104(8) Uani 1 1 d . . 1
H3 H 0.7286 0.4763 0.4770 0.012 Uiso 1 1 calc R . 1
O6 O 0.8404(3) 0.54030(13) 0.2207(3) 0.0199(7) Uani 1 1 d . D 1
C8 C 0.5095(3) 0.66222(17) 0.2375(3) 0.0099(8) Uani 1 1 d . . 1
H8 H 0.5145 0.6886 0.2966 0.012 Uiso 1 1 calc R . 1
C1 C 0.5742(4) 0.39600(17) 0.3780(3) 0.0120(9) Uani 1 1 d . . 1
H1A H 0.4979 0.3856 0.3854 0.014 Uiso 1 1 calc R . 1
H1B H 0.6265 0.3818 0.4401 0.014 Uiso 1 1 calc R . 1
N11 N 0.4008(3) 0.62992(15) -0.2823(3) 0.0110(7) Uani 1 1 d . . 1
O1W O 0.2118(3) 0.39630(16) 0.2878(3) 0.0313(9) Uani 1 1 d . E 1
H1O1 H 0.1930 0.3904 0.3468 0.038 Uiso 1 1 d R E 1
H2O1 H 0.2752 0.4087 0.3110 0.038 Uiso 1 1 d R E 1
C13 C 0.5170(4) 0.70736(18) -0.0454(3) 0.0120(9) Uani 1 1 d . . 1
H13A H 0.4867 0.7440 -0.0407 0.014 Uiso 1 1 calc R . 1
H13B H 0.5915 0.7111 -0.0640 0.014 Uiso 1 1 calc R . 1
C12 C 0.2517(3) 0.66579(18) 0.0172(3) 0.0118(9) Uani 1 1 d . . 1
H12A H 0.1847 0.6483 0.0342 0.014 Uiso 1 1 calc R . 1
H12B H 0.2402 0.7052 0.0189 0.014 Uiso 1 1 calc R . 1
C7 C 0.4480(4) 0.58772(18) 0.3548(3) 0.0108(8) Uani 1 1 d . . 1
H7A H 0.4734 0.6141 0.4118 0.013 Uiso 1 1 calc R . 1
H7B H 0.3729 0.5752 0.3618 0.013 Uiso 1 1 calc R . 1
O4W O 0.0700(3) 0.47821(16) 0.2026(3) 0.0296(8) Uani 1 1 d . . 1
H2O4 H 0.0088 0.4619 0.1871 0.035 Uiso 1 1 d R . 1
H1O4 H 0.1199 0.4575 0.2344 0.035 Uiso 1 1 d R . 1
C15 C 0.4883(4) 0.64562(17) -0.2002(3) 0.0111(9) Uani 1 1 d . . 1
C4 C 0.6480(3) 0.54588(17) 0.3966(3) 0.0095(8) Uani 1 1 d . . 1
H4 H 0.6734 0.5655 0.4645 0.011 Uiso 1 1 calc R . 1
C11 C 0.6314(4) 0.66110(17) 0.1129(3) 0.0130(9) Uani 1 1 d . . 1
C25 C 0.1858(4) 0.75424(19) 0.2121(4) 0.0193(10) Uani 1 1 d . B 1
H25 H 0.2304 0.7844 0.2029 0.023 Uiso 1 1 calc R B 1
O5W O -0.0860(4) 0.45672(18) 0.6185(3) 0.0452(11) Uani 1 1 d . F 1
H1O5 H -0.0303 0.4459 0.5986 0.054 Uiso 1 1 d R F 1
H2O5 H -0.0735 0.4726 0.6750 0.054 Uiso 1 1 d R F 1
C9 C 0.3432(3) 0.61152(17) 0.1737(3) 0.0098(8) Uani 1 1 d . . 1
O3W O 0.3189(4) 0.4690(2) 0.0834(5) 0.0668(16) Uani 1 1 d . . 1
H1O3 H 0.3127 0.4575 0.0230 0.080 Uiso 1 1 d R . 1
H2O3 H 0.3470 0.4383 0.1097 0.080 Uiso 1 1 d R . 1
C19 C 0.2901(4) 0.65139(17) -0.2702(3) 0.0094(8) Uani 1 1 d . . 1
C5 C 0.7731(4) 0.53038(18) 0.2787(3) 0.0120(9) Uani 1 1 d . . 1
C20 C 0.3198(3) 0.68326(17) -0.1592(3) 0.0094(8) Uani 1 1 d . . 1
C14 C 0.2013(3) 0.60801(17) -0.1423(3) 0.0096(8) Uani 1 1 d . . 1
C26 C 0.2221(4) 0.7173(2) 0.2935(4) 0.0216(10) Uani 1 1 d . B 1
H26 H 0.2910 0.7229 0.3406 0.026 Uiso 1 1 calc R B 1
C18 C 0.2821(4) 0.74272(18) -0.1628(4) 0.0157(9) Uani 1 1 d . . 1
H18A H 0.3215 0.7631 -0.2093 0.024 Uiso 1 1 calc R . 1
H18B H 0.2994 0.7580 -0.0916 0.024 Uiso 1 1 calc R . 1
H18C H 0.2016 0.7448 -0.1899 0.024 Uiso 1 1 calc R . 1
C23 C 0.0129(4) 0.7017(2) 0.1576(4) 0.0189(10) Uani 1 1 d . B 1
H23 H -0.0577 0.6974 0.1125 0.023 Uiso 1 1 calc R B 1
C22 C 0.0502(4) 0.6646(2) 0.2384(4) 0.0200(10) Uani 1 1 d . B 1
H22 H 0.0047 0.6348 0.2481 0.024 Uiso 1 1 calc R B 1
O6W O -0.0045(4) 0.29353(18) 0.1912(5) 0.0540(13) Uani 1 1 d . G 1
H2O6 H 0.0147 0.3094 0.2491 0.065 Uiso 1 1 d R G 1
H1O6 H 0.0410 0.3069 0.1538 0.065 Uiso 1 1 d R G 1
C16 C 0.1664(3) 0.56539(17) -0.3209(3) 0.0110(8) Uani 1 1 d . . 1
H16A H 0.1458 0.5812 -0.3923 0.013 Uiso 1 1 calc R . 1
H16B H 0.0971 0.5521 -0.3008 0.013 Uiso 1 1 calc R . 1
C2 C 0.4878(4) 0.48835(17) 0.3612(3) 0.0107(9) Uani 1 1 d . . 1
C17 C 0.2341(4) 0.68601(19) -0.3653(3) 0.0144(9) Uani 1 1 d . . 1
H17A H 0.2860 0.7140 -0.3786 0.022 Uiso 1 1 calc R . 1
H17B H 0.1666 0.7028 -0.3496 0.022 Uiso 1 1 calc R . 1
H17C H 0.2143 0.6631 -0.4278 0.022 Uiso 1 1 calc R . 1
O2W O 0.0860(5) 0.4520(3) 0.5200(5) 0.0834(19) Uani 1 1 d . H 1
H1O2 H 0.0381 0.4333 0.4830 0.100 Uiso 1 1 d R H 1
H2O2 H 0.0952 0.4758 0.4780 0.100 Uiso 1 1 d R H 1
O9W O 0.434(2) 0.5305(14) -0.067(3) 0.126(12) Uani 0.30 1 d P I 1
O9W' O 0.468(3) 0.478(2) -0.080(3) 0.109(15) Uani 0.20 1 d P I 1

loop_
_atom_site_aniso_label
_atom_site_aniso_U_11
_atom_site_aniso_U_22
_atom_site_aniso_U_33
_atom_site_aniso_U_23
_atom_site_aniso_U_13
_atom_site_aniso_U_12
Br1 0.0531(9) 0.0410(12) 0.0553(13) 0.0065(10) 0.0135(7) 0.0024(6)
Br1' 0.0315(8) 0.0592(18) 0.0444(13) 0.0155(12) 0.0028(6) 0.0044(7)
Na1 0.0183(9) 0.0240(10) 0.0195(9) 0.0011(8) 0.0019(7) -0.0077(8)
O1 0.0088(16) 0.0167(16) 0.0300(18) -0.0009(14) 0.0024(13) -0.0018(13)
N6 0.0104(17) 0.0110(17) 0.0084(16) 0.0020(13) 0.0012(13) -0.0009(14)
N12 0.0121(18) 0.0092(17) 0.0086(16) -0.0019(13) 0.0025(13) -0.0035(14)
O4 0.0080(16) 0.0216(17) 0.0244(17) -0.0027(14) 0.0036(12) 0.0020(13)
O2 0.0141(16) 0.0184(16) 0.0152(15) 0.0016(13) 0.0015(12) -0.0053(13)
O5 0.0128(16) 0.033(2) 0.0189(16) 0.0046(14) 0.0072(13) 0.0043(14)
O3 0.0142(16) 0.0181(16) 0.0143(15) 0.0027(12) 0.0042(12) -0.0035(13)
N8 0.0082(17) 0.0168(19) 0.0102(17) 0.0026(14) 0.0019(13) -0.0010(14)
N10 0.0076(17) 0.0122(18) 0.0091(16) -0.0007(14) 0.0015(13) -0.0003(14)
N4 0.0150(19) 0.0102(18) 0.0194(19) 0.0000(15) 0.0118(15) 0.0016(15)
O8W 0.0265(19) 0.031(2) 0.0197(17) 0.0039(15) 0.0077(14) 0.0026(15)
O9 0.0189(17) 0.0267(19) 0.0176(16) -0.0002(14) -0.0008(13) 0.0024(14)
N2 0.0071(17) 0.0106(18) 0.0160(18) 0.0016(14) 0.0030(14) 0.0007(14)
N9 0.0085(17) 0.0110(18) 0.0088(17) 0.0011(14) 0.0018(13) -0.0009(14)
C10 0.012(2) 0.010(2) 0.0075(19) -0.0003(15) 0.0020(16) 0.0017(16)
N5 0.0110(18) 0.0114(18) 0.0111(17) 0.0018(14) 0.0018(14) 0.0010(14)
C21 0.019(2) 0.023(2) 0.012(2) -0.0070(18) 0.0033(17) 0.0084(19)
O7W 0.0211(18) 0.034(2) 0.0212(17) -0.0030(15) 0.0057(14) -0.0007(15)
N3 0.0102(17) 0.0106(18) 0.0140(17) 0.0042(14) 0.0048(14) 0.0011(14)
O8 0.027(2) 0.030(2) 0.0302(19) -0.0006(16) -0.0070(16) 0.0084(16)
N1 0.0095(18) 0.0096(18) 0.0172(18) -0.0017(14) 0.0053(14) 0.0000(14)
C24 0.014(2) 0.016(2) 0.015(2) -0.0049(17) 0.0029(17) 0.0070(18)
O7 0.028(2) 0.036(2) 0.035(2) 0.0112(17) 0.0089(16) 0.0013(17)
N7 0.0089(18) 0.0147(19) 0.0090(17) 0.0003(14) 0.0007(14) -0.0021(14)
N13 0.024(2) 0.020(2) 0.021(2) -0.0041(17) 0.0017(17) 0.0091(18)
C6 0.008(2) 0.012(2) 0.016(2) 0.0020(17) -0.0001(16) -0.0021(17)
C3 0.010(2) 0.014(2) 0.0070(19) 0.0007(16) 0.0010(15) -0.0002(17)
O6 0.0208(17) 0.0175(17) 0.0263(18) 0.0038(14) 0.0167(14) -0.0003(14)
C8 0.011(2) 0.009(2) 0.010(2) -0.0024(16) 0.0019(16) 0.0001(16)
C1 0.018(2) 0.009(2) 0.011(2) 0.0006(16) 0.0081(17) -0.0012(17)
N11 0.0079(17) 0.0129(18) 0.0122(17) -0.0022(14) 0.0019(14) 0.0012(14)
O1W 0.0193(18) 0.046(2) 0.0294(19) -0.0049(17) 0.0068(15) -0.0104(17)
C13 0.011(2) 0.013(2) 0.012(2) 0.0039(17) 0.0017(16) -0.0033(17)
C12 0.008(2) 0.018(2) 0.0084(19) 0.0001(17) 0.0008(16) 0.0026(17)
C7 0.010(2) 0.015(2) 0.0087(19) 0.0014(16) 0.0051(15) 0.0026(17)
O4W 0.0224(19) 0.038(2) 0.0260(19) 0.0080(16) -0.0011(15) -0.0049(16)
C15 0.013(2) 0.009(2) 0.012(2) 0.0028(16) 0.0036(16) -0.0013(16)
C4 0.007(2) 0.013(2) 0.0075(19) 0.0004(16) 0.0000(15) 0.0020(16)
C11 0.016(2) 0.010(2) 0.013(2) -0.0032(16) 0.0039(17) -0.0011(17)
C25 0.020(2) 0.017(2) 0.021(2) -0.0047(19) 0.0054(19) 0.0007(19)
O5W 0.063(3) 0.040(2) 0.026(2) 0.0019(18) -0.0077(19) -0.010(2)
C9 0.010(2) 0.013(2) 0.0069(19) -0.0042(16) 0.0030(15) 0.0005(17)
O3W 0.042(3) 0.040(3) 0.119(5) 0.028(3) 0.014(3) 0.011(2)
C19 0.012(2) 0.009(2) 0.0076(19) -0.0003(16) 0.0018(16) 0.0003(16)
C5 0.010(2) 0.013(2) 0.011(2) 0.0003(16) -0.0022(16) 0.0006(17)
C20 0.007(2) 0.013(2) 0.0078(19) 0.0013(16) 0.0016(15) 0.0017(16)
C14 0.0073(19) 0.010(2) 0.011(2) 0.0024(16) -0.0001(15) 0.0041(16)
C26 0.013(2) 0.030(3) 0.021(2) -0.012(2) -0.0006(18) -0.001(2)
C18 0.021(2) 0.009(2) 0.017(2) 0.0003(17) 0.0021(18) 0.0028(18)
C23 0.012(2) 0.023(2) 0.019(2) -0.0067(19) -0.0033(17) 0.0014(19)
C22 0.015(2) 0.022(3) 0.022(2) -0.0030(19) 0.0018(19) -0.0020(19)
O6W 0.033(2) 0.036(2) 0.099(4) 0.018(3) 0.027(2) -0.0028(19)
C16 0.0054(19) 0.012(2) 0.016(2) -0.0011(16) 0.0020(16) 0.0007(16)
C2 0.013(2) 0.012(2) 0.0072(19) -0.0005(16) 0.0026(16) 0.0018(17)
C17 0.015(2) 0.017(2) 0.011(2) 0.0018(17) 0.0019(17) 0.0009(18)
O2W 0.082(4) 0.108(5) 0.056(3) 0.001(3) 0.002(3) -0.030(4)
O9W 0.071(16) 0.13(2) 0.19(3) 0.10(2) 0.062(18) 0.031(16)
O9W' 0.09(3) 0.14(4) 0.11(3) -0.06(3) 0.05(2) -0.06(3)

loop_
_atom_type_symbol
_atom_type_description
_atom_type_scat_dispersion_real
_atom_type_scat_dispersion_imag
_atom_type_scat_source
C C 0.0033 0.0016 'International Tables Vol C Tables 4.2.6.8 and 6.1.1.4'
H H 0.0000 0.0000 'International Tables Vol C Tables 4.2.6.8 and 6.1.1.4'
N N 0.0061 0.0033 'International Tables Vol C Tables 4.2.6.8 and 6.1.1.4'
O O 0.0106 0.0060 'International Tables Vol C Tables 4.2.6.8 and 6.1.1.4'
Cl Cl 0.1484 0.1585 'International Tables Vol C Tables 4.2.6.8 and 6.1.1.4'
K K 0.2009 0.2494 'International Tables Vol C Tables 4.2.6.8 and 6.1.1.4'
Br Br -0.2901 2.4595 'International Tables Vol C Tables 4.2.6.8 and 6.1.1.4'
Na Na 0.0362 0.0249 'International Tables Vol C Tables 4.2.6.8 and 6.1.1.4'

loop_
_geom_angle_atom_site_label_1
_geom_angle_atom_site_label_2
_geom_angle_atom_site_label_3
_geom_angle
_geom_angle_site_symmetry_1
_geom_angle_site_symmetry_3
O2 Na1 O4W 94.28(13) . .
O2 Na1 O3 94.93(12) . .
O4W Na1 O3 159.74(14) . .
O2 Na1 O8W 108.74(14) . .
O4W Na1 O8W 75.87(13) . .
O3 Na1 O8W 84.09(12) . .
O2 Na1 O8W 163.46(15) . 3_565
O4W Na1 O8W 82.22(13) . 3_565
O3 Na1 O8W 93.67(12) . 3_565
O8W Na1 O8W 86.18(13) . 3_565
O2 Na1 O3W 78.03(17) . .
O4W Na1 O3W 95.46(17) . .
O3 Na1 O3W 104.09(17) . .
O8W Na1 O3W 169.15(16) . .
O8W Na1 O3W 86.19(17) 3_565 .
O2 Na1 Na1 151.54(13) . 3_565
O4W Na1 Na1 74.97(10) . 3_565
O3 Na1 Na1 88.51(10) . 3_565
O8W Na1 Na1 43.44(9) . 3_565
O8W Na1 Na1 42.74(9) 3_565 3_565
O3W Na1 Na1 128.48(16) . 3_565
C9 N6 C7 121.6(3) . .
C9 N6 C8 112.5(3) . .
C7 N6 C8 122.3(3) . .
C14 N12 C16 121.9(3) . .
C14 N12 C19 113.2(3) . .
C16 N12 C19 124.6(3) . .
C9 O2 Na1 142.7(3) . .
C14 O3 Na1 142.4(3) . .
C11 N8 C10 112.6(3) . .
C11 N8 C13 122.7(3) . .
C10 N8 C13 123.0(3) . .
C15 N10 C13 120.8(4) . .
C15 N10 C20 113.1(3) . .
C13 N10 C20 125.9(3) . .
C5 N4 C3 112.2(3) 3_665 3_665
C5 N4 C16 122.4(3) 3_665 .
C3 N4 C16 122.8(3) 3_665 .
Na1 O8W Na1 93.82(13) . 3_565
Na1 O8W H2O8 125.2 . .
Na1 O8W H2O8 106.4 3_565 .
Na1 O8W H1O8 124.8 . .
Na1 O8W H1O8 99.2 3_565 .
H2O8 O8W H1O8 101.9 . .
C21 O9 H9 109.5 . .
C2 N2 C7 122.8(3) . .
C2 N2 C4 112.9(3) . .
C7 N2 C4 124.3(3) . .
C14 N9 C12 121.7(3) . .
C14 N9 C20 113.4(3) . .
C12 N9 C20 124.0(3) . .
N7 C10 N8 114.4(3) . .
N7 C10 C8 103.2(3) . .
N8 C10 C8 103.3(3) . .
N7 C10 H10 111.8 . .
N8 C10 H10 111.8 . .
C8 C10 H10 111.8 . .
C11 N5 C6 123.3(4) . .
C11 N5 C8 113.1(3) . .
C6 N5 C8 123.6(3) . .
O9 C21 C22 122.7(4) . .
O9 C21 C26 117.8(4) . .
C22 C21 C26 119.6(4) . .
H1O7 O7W H2O7 104.8 . .
C5 N3 C6 121.4(3) . .
C5 N3 C4 112.1(3) . .
C6 N3 C4 122.1(3) . .
C2 N1 C1 123.0(4) . .
C2 N1 C3 112.7(3) . .
C1 N1 C3 124.2(4) . .
C25 C24 C23 121.5(4) . .
C25 C24 N13 119.1(4) . .
C23 C24 N13 119.3(4) . .
C9 N7 C12 121.8(4) . .
C9 N7 C10 113.1(3) . .
C12 N7 C10 123.0(3) . .
O7 N13 O8 122.4(4) . .
O7 N13 C24 118.9(4) . .
O8 N13 C24 118.6(4) . .
N5 C6 N3 113.5(3) . .
N5 C6 H6A 108.9 . .
N3 C6 H6A 108.9 . .
N5 C6 H6B 108.9 . .
N3 C6 H6B 108.9 . .
H6A C6 H6B 107.7 . .
N1 C3 N4 114.8(3) . 3_665
N1 C3 C4 103.7(3) . .
N4 C3 C4 103.6(3) 3_665 .
N1 C3 H3 111.4 . .
N4 C3 H3 111.4 3_665 .
C4 C3 H3 111.4 . .
N5 C8 N6 114.7(3) . .
N5 C8 C10 102.7(3) . .
N6 C8 C10 103.0(3) . .
N5 C8 H8 111.9 . .
N6 C8 H8 111.9 . .
C10 C8 H8 111.9 . .
N1 C1 N11 114.9(3) . 3_665
N1 C1 H1A 108.5 . .
N11 C1 H1A 108.5 3_665 .
N1 C1 H1B 108.5 . .
N11 C1 H1B 108.5 3_665 .
H1A C1 H1B 107.5 . .
C15 N11 C1 120.1(3) . 3_665
C15 N11 C19 113.2(3) . .
C1 N11 C19 125.6(3) 3_665 .
H1O1 O1W H2O1 97.7 . .
N10 C13 N8 114.5(3) . .
N10 C13 H13A 108.6 . .
N8 C13 H13A 108.6 . .
N10 C13 H13B 108.6 . .
N8 C13 H13B 108.6 . .
H13A C13 H13B 107.6 . .
N9 C12 N7 114.4(3) . .
N9 C12 H12A 108.7 . .
N7 C12 H12A 108.7 . .
N9 C12 H12B 108.7 . .
N7 C12 H12B 108.7 . .
H12A C12 H12B 107.6 . .
N2 C7 N6 114.2(3) . .
N2 C7 H7A 108.7 . .
N6 C7 H7A 108.7 . .
N2 C7 H7B 108.7 . .
N6 C7 H7B 108.7 . .
H7A C7 H7B 107.6 . .
Na1 O4W H2O4 117.4 . .
Na1 O4W H1O4 108.3 . .
H2O4 O4W H1O4 110.4 . .
O4 C15 N10 126.4(4) . .
O4 C15 N11 125.4(4) . .
N10 C15 N11 108.2(4) . .
N3 C4 N2 114.9(3) . .
N3 C4 C3 103.3(3) . .
N2 C4 C3 102.8(3) . .
N3 C4 H4 111.7 . .
N2 C4 H4 111.7 . .
C3 C4 H4 111.7 . .
O5 C11 N8 126.4(4) . .
O5 C11 N5 125.4(4) . .
N8 C11 N5 108.2(4) . .
C26 C25 C24 119.3(4) . .
C26 C25 H25 120.4 . .
C24 C25 H25 120.4 . .
H1O5 O5W H2O5 114.6 . .
O2 C9 N7 126.6(4) . .
O2 C9 N6 125.6(4) . .
N7 C9 N6 107.9(3) . .
Na1 O3W H1O3 98.2 . .
Na1 O3W H2O3 140.2 . .
H1O3 O3W H2O3 91.2 . .
N11 C19 N12 112.2(3) . .
N11 C19 C17 112.8(3) . .
N12 C19 C17 111.5(3) . .
N11 C19 C20 102.4(3) . .
N12 C19 C20 102.3(3) . .
C17 C19 C20 114.9(3) . .
O6 C5 N4 126.3(4) . 3_665
O6 C5 N3 125.8(4) . .
N4 C5 N3 108.0(3) 3_665 .
N9 C20 N10 112.5(3) . .
N9 C20 C18 111.8(3) . .
N10 C20 C18 111.7(3) . .
N9 C20 C19 102.2(3) . .
N10 C20 C19 102.8(3) . .
C18 C20 C19 115.3(3) . .
O3 C14 N9 125.2(4) . .
O3 C14 N12 126.0(4) . .
N9 C14 N12 108.8(3) . .
C25 C26 C21 120.3(4) . .
C25 C26 H26 119.8 . .
C21 C26 H26 119.8 . .
C20 C18 H18A 109.5 . .
C20 C18 H18B 109.5 . .
H18A C18 H18B 109.5 . .
C20 C18 H18C 109.5 . .
H18A C18 H18C 109.5 . .
H18B C18 H18C 109.5 . .
C22 C23 C24 119.0(4) . .
C22 C23 H23 120.5 . .
C24 C23 H23 120.5 . .
C23 C22 C21 120.2(4) . .
C23 C22 H22 119.9 . .
C21 C22 H22 119.9 . .
H2O6 O6W H1O6 102.6 . .
N12 C16 N4 114.7(3) . .
N12 C16 H16A 108.6 . .
N4 C16 H16A 108.6 . .
N12 C16 H16B 108.6 . .
N4 C16 H16B 108.6 . .
H16A C16 H16B 107.6 . .
O1 C2 N2 126.0(4) . .
O1 C2 N1 126.1(4) . .
N2 C2 N1 107.9(4) . .
C19 C17 H17A 109.5 . .
C19 C17 H17B 109.5 . .
H17A C17 H17B 109.5 . .
C19 C17 H17C 109.5 . .
H17A C17 H17C 109.5 . .
H17B C17 H17C 109.5 . .
H1O2 O2W H2O2 101.3 . .

loop_
_geom_bond_atom_site_label_1
_geom_bond_atom_site_label_2
_geom_bond_distance
_geom_bond_site_symmetry_2
Br1' H1O2 1.8110 .
Na1 O2 2.332(3) .
Na1 O4W 2.402(4) .
Na1 O3 2.422(3) .
Na1 O8W 2.428(4) .
Na1 O8W 2.460(4) 3_565
Na1 O3W 2.462(5) .
Na1 Na1 3.569(4) 3_565
O1 C2 1.220(5) .
N6 C9 1.371(5) .
N6 C7 1.448(5) .
N6 C8 1.454(5) .
N12 C14 1.356(5) .
N12 C16 1.446(5) .
N12 C19 1.462(5) .
O4 C15 1.216(5) .
O2 C9 1.213(5) .
O5 C11 1.224(5) .
O3 C14 1.233(5) .
N8 C11 1.359(6) .
N8 C10 1.452(5) .
N8 C13 1.456(5) .
N10 C15 1.368(6) .
N10 C13 1.439(5) .
N10 C20 1.464(5) .
N4 C5 1.370(6) 3_665
N4 C3 1.446(5) 3_665
N4 C16 1.449(5) .
O8W Na1 2.460(4) 3_565
O8W H2O8 0.9209 .
O8W H1O8 0.8836 .
O9 C21 1.342(6) .
O9 H9 0.8200 .
N2 C2 1.363(6) .
N2 C7 1.445(5) .
N2 C4 1.454(5) .
N9 C14 1.356(5) .
N9 C12 1.438(5) .
N9 C20 1.459(5) .
C10 N7 1.445(5) .
C10 C8 1.555(6) .
C10 H10 0.9800 .
N5 C11 1.366(6) .
N5 C6 1.445(5) .
N5 C8 1.448(5) .
C21 C22 1.394(7) .
C21 C26 1.397(7) .
O7W H1O7 0.8285 .
O7W H2O7 0.8819 .
N3 C5 1.373(6) .
N3 C6 1.447(5) .
N3 C4 1.448(5) .
O8 N13 1.236(5) .
N1 C2 1.369(5) .
N1 C1 1.439(6) .
N1 C3 1.439(5) .
C24 C25 1.376(6) .
C24 C23 1.395(7) .
C24 N13 1.446(6) .
O7 N13 1.222(6) .
N7 C9 1.366(5) .
N7 C12 1.444(5) .
C6 H6A 0.9700 .
C6 H6B 0.9700 .
C3 N4 1.446(5) 3_665
C3 C4 1.546(6) .
C3 H3 0.9800 .
O6 C5 1.216(5) .
C8 H8 0.9800 .
C1 N11 1.449(5) 3_665
C1 H1A 0.9700 .
C1 H1B 0.9700 .
N11 C15 1.379(6) .
N11 C1 1.449(5) 3_665
N11 C19 1.461(5) .
O1W H1O1 0.8345 .
O1W H2O1 0.8169 .
C13 H13A 0.9700 .
C13 H13B 0.9700 .
C12 H12A 0.9700 .
C12 H12B 0.9700 .
C7 H7A 0.9700 .
C7 H7B 0.9700 .
O4W H2O4 0.8230 .
O4W H1O4 0.8255 .
C4 H4 0.9800 .
C25 C26 1.375(7) .
C25 H25 0.9300 .
O5W H1O5 0.8024 .
O5W H2O5 0.8003 .
O3W H1O3 0.8046 .
O3W H2O3 0.8615 .
C19 C17 1.516(6) .
C19 C20 1.584(5) .
C5 N4 1.370(6) 3_665
C20 C18 1.515(6) .
C26 H26 0.9300 .
C18 H18A 0.9600 .
C18 H18B 0.9600 .
C18 H18C 0.9600 .
C23 C22 1.375(7) .
C23 H23 0.9300 .
C22 H22 0.9300 .
O6W H2O6 0.8211 .
O6W H1O6 0.8528 .
C16 H16A 0.9700 .
C16 H16B 0.9700 .
C17 H17A 0.9600 .
C17 H17B 0.9600 .
C17 H17C 0.9600 .
O2W H1O2 0.8082 .
O2W H2O2 0.8086 .
O9W O9W' 1.36(5) .

loop_
_geom_hbond_atom_site_label_D
_geom_hbond_atom_site_label_H
_geom_hbond_atom_site_label_A
_geom_hbond_distance_DH
_geom_hbond_distance_HA
_geom_hbond_distance_DA
_geom_hbond_angle_DHA
_geom_hbond_site_symmetry_A
O8W H2O8 O6 0.92 1.97 2.841(4) 156.2 1_455
O8W H1O8 O7W 0.88 1.97 2.845(5) 172.0 1_454
O9 H9 O5W 0.82 1.81 2.609(5) 164.2 3_566
O7W H1O7 O1W 0.83 1.99 2.776(5) 158.9 3_666
O7W H1O7 O4 0.83 2.66 3.189(5) 123.1 1_556
O7W H2O7 O5 0.88 2.01 2.794(5) 147.7 1_556
O1W H1O1 Br1 0.83 2.35 3.052(4) 142.7 .
O1W H1O1 Br1' 0.83 2.51 3.304(4) 159.0 .
O1W H2O1 O1 0.82 2.07 2.819(5) 151.9 .
O4W H2O4 O3 0.82 2.13 2.927(5) 163.7 3_565
O4W H1O4 O1W 0.83 1.90 2.706(5) 165.9 .
O5W H1O5 O2W 0.80 1.87 2.610(8) 153.2 .
O5W H1O5 Br1' 0.80 2.97 3.673(6) 147.3 .
O5W H2O5 O4W 0.80 1.95 2.741(6) 167.4 3_566
O3W H1O3 O9W' 0.80 2.52 2.99(3) 118.5 .
O3W H2O3 O4 0.86 2.12 2.979(6) 172.7 3_665
O6W H2O6 Br1 0.82 2.36 3.169(7) 166.7 .
O6W H2O6 Br1' 0.82 3.12 3.935(7) 174.2 .
O6W H1O6 O7W 0.85 2.04 2.885(5) 169.0 3_666
O2W H1O2 Br1 0.81 2.57 3.077(8) 122.2 .
O2W H2O2 O5W 0.81 2.04 2.832(8) 166.9 3_566

loop_
_geom_torsion_atom_site_label_1
_geom_torsion_atom_site_label_2
_geom_torsion_atom_site_label_3
_geom_torsion_atom_site_label_4
_geom_torsion
_geom_torsion_site_symmetry_1
_geom_torsion_site_symmetry_4
O4W Na1 O2 C9 171.8(5) . .
O3 Na1 O2 C9 -26.3(5) . .
O8W Na1 O2 C9 -111.7(5) . .
O8W Na1 O2 C9 94.7(7) 3_565 .
O3W Na1 O2 C9 77.1(5) . .
Na1 Na1 O2 C9 -122.3(5) 3_565 .
O2 Na1 O3 C14 26.4(5) . .
O4W Na1 O3 C14 143.2(5) . .
O8W Na1 O3 C14 134.8(5) . .
O8W Na1 O3 C14 -139.4(5) 3_565 .
O3W Na1 O3 C14 -52.4(5) . .
Na1 Na1 O3 C14 178.1(5) 3_565 .
O2 Na1 O8W Na1 -172.70(14) . 3_565
O4W Na1 O8W Na1 -82.93(13) . 3_565
O3 Na1 O8W Na1 94.09(12) . 3_565
O8W Na1 O8W Na1 0.0 3_565 3_565
O3W Na1 O8W Na1 -45.4(11) . 3_565
C11 N8 C10 N7 -115.1(4) . .
C13 N8 C10 N7 79.3(5) . .
C11 N8 C10 C8 -3.7(4) . .
C13 N8 C10 C8 -169.3(3) . .
N8 C10 N7 C9 112.3(4) . .
C8 C10 N7 C9 0.9(4) . .
N8 C10 N7 C12 -83.5(5) . .
C8 C10 N7 C12 165.0(3) . .
C25 C24 N13 O7 10.4(6) . .
C23 C24 N13 O7 -167.1(4) . .
C25 C24 N13 O8 -168.4(4) . .
C23 C24 N13 O8 14.0(6) . .
C11 N5 C6 N3 -102.4(4) . .
C8 N5 C6 N3 79.4(5) . .
C5 N3 C6 N5 110.4(4) . .
C4 N3 C6 N5 -94.9(4) . .
C2 N1 C3 N4 -114.4(4) . 3_665
C1 N1 C3 N4 68.8(5) . 3_665
C2 N1 C3 C4 -2.2(4) . .
C1 N1 C3 C4 -179.0(3) . .
C11 N5 C8 N6 110.6(4) . .
C6 N5 C8 N6 -71.0(5) . .
C11 N5 C8 C10 -0.3(4) . .
C6 N5 C8 C10 178.0(4) . .
C9 N6 C8 N5 -115.6(4) . .
C7 N6 C8 N5 85.2(5) . .
C9 N6 C8 C10 -4.8(4) . .
C7 N6 C8 C10 -164.0(3) . .
N7 C10 C8 N5 121.7(3) . .
N8 C10 C8 N5 2.3(4) . .
N7 C10 C8 N6 2.2(4) . .
N8 C10 C8 N6 -117.2(3) . .
C2 N1 C1 N11 104.2(4) . 3_665
C3 N1 C1 N11 -79.3(5) . 3_665
C15 N10 C13 N8 -100.0(4) . .
C20 N10 C13 N8 85.7(5) . .
C11 N8 C13 N10 114.9(4) . .
C10 N8 C13 N10 -80.9(5) . .
C14 N9 C12 N7 107.5(4) . .
C20 N9 C12 N7 -84.2(5) . .
C9 N7 C12 N9 -110.3(4) . .
C10 N7 C12 N9 86.9(5) . .
C2 N2 C7 N6 -103.4(4) . .
C4 N2 C7 N6 77.5(5) . .
C9 N6 C7 N2 109.2(4) . .
C8 N6 C7 N2 -93.5(5) . .
C13 N10 C15 O4 6.6(6) . .
C20 N10 C15 O4 -178.5(4) . .
C13 N10 C15 N11 -170.9(3) . .
C20 N10 C15 N11 4.0(5) . .
C1 N11 C15 O4 -9.4(6) 3_665 .
C19 N11 C15 O4 -178.4(4) . .
C1 N11 C15 N10 168.1(3) 3_665 .
C19 N11 C15 N10 -0.8(5) . .
C5 N3 C4 N2 -118.0(4) . .
C6 N3 C4 N2 85.2(5) . .
C5 N3 C4 C3 -6.9(4) . .
C6 N3 C4 C3 -163.8(4) . .
C2 N2 C4 N3 111.3(4) . .
C7 N2 C4 N3 -69.5(5) . .
C2 N2 C4 C3 -0.1(4) . .
C7 N2 C4 C3 179.0(3) . .
N1 C3 C4 N3 -118.5(3) . .
N4 C3 C4 N3 1.6(4) 3_665 .
N1 C3 C4 N2 1.3(4) . .
N4 C3 C4 N2 121.5(3) 3_665 .
C10 N8 C11 O5 -174.3(4) . .
C13 N8 C11 O5 -8.6(7) . .
C10 N8 C11 N5 3.6(5) . .
C13 N8 C11 N5 169.3(4) . .
C6 N5 C11 O5 -2.4(7) . .
C8 N5 C11 O5 176.0(4) . .
C6 N5 C11 N8 179.7(4) . .
C8 N5 C11 N8 -2.0(5) . .
C23 C24 C25 C26 1.4(7) . .
N13 C24 C25 C26 -176.1(4) . .
Na1 O2 C9 N7 41.9(7) . .
Na1 O2 C9 N6 -139.5(4) . .
C12 N7 C9 O2 10.6(6) . .
C10 N7 C9 O2 175.0(4) . .
C12 N7 C9 N6 -168.2(4) . .
C10 N7 C9 N6 -3.9(5) . .
C7 N6 C9 O2 -13.9(6) . .
C8 N6 C9 O2 -173.3(4) . .
C7 N6 C9 N7 165.0(3) . .
C8 N6 C9 N7 5.5(5) . .
C15 N11 C19 N12 -111.3(4) . .
C1 N11 C19 N12 80.5(5) 3_665 .
C15 N11 C19 C17 121.8(4) . .
C1 N11 C19 C17 -46.4(5) 3_665 .
C15 N11 C19 C20 -2.3(4) . .
C1 N11 C19 C20 -170.5(4) 3_665 .
C14 N12 C19 N11 105.5(4) . .
C16 N12 C19 N11 -67.7(5) . .
C14 N12 C19 C17 -126.9(4) . .
C16 N12 C19 C17 59.9(5) . .
C14 N12 C19 C20 -3.6(4) . .
C16 N12 C19 C20 -176.8(4) . .
C6 N3 C5 O6 -11.3(6) . .
C4 N3 C5 O6 -168.4(4) . .
C6 N3 C5 N4 166.7(4) . 3_665
C4 N3 C5 N4 9.7(5) . 3_665
C14 N9 C20 N10 -112.7(4) . .
C12 N9 C20 N10 78.2(5) . .
C14 N9 C20 C18 120.7(4) . .
C12 N9 C20 C18 -48.4(5) . .
C14 N9 C20 C19 -3.2(4) . .
C12 N9 C20 C19 -172.3(3) . .
C15 N10 C20 N9 104.0(4) . .
C13 N10 C20 N9 -81.4(5) . .
C15 N10 C20 C18 -129.4(4) . .
C13 N10 C20 C18 45.3(5) . .
C15 N10 C20 C19 -5.2(4) . .
C13 N10 C20 C19 169.4(4) . .
N11 C19 C20 N9 -112.5(3) . .
N12 C19 C20 N9 3.8(4) . .
C17 C19 C20 N9 124.8(4) . .
N11 C19 C20 N10 4.2(4) . .
N12 C19 C20 N10 120.6(3) . .
C17 C19 C20 N10 -118.4(4) . .
N11 C19 C20 C18 126.0(4) . .
N12 C19 C20 C18 -117.7(4) . .
C17 C19 C20 C18 3.3(5) . .
Na1 O3 C14 N9 -43.1(7) . .
Na1 O3 C14 N12 138.8(4) . .
C12 N9 C14 O3 -7.8(6) . .
C20 N9 C14 O3 -177.2(4) . .
C12 N9 C14 N12 170.5(3) . .
C20 N9 C14 N12 1.1(5) . .
C16 N12 C14 O3 -6.5(6) . .
C19 N12 C14 O3 -179.9(4) . .
C16 N12 C14 N9 175.2(3) . .
C19 N12 C14 N9 1.8(5) . .
C24 C25 C26 C21 1.2(7) . .
O9 C21 C26 C25 176.5(4) . .
C22 C21 C26 C25 -3.1(7) . .
C25 C24 C23 C22 -2.1(7) . .
N13 C24 C23 C22 175.4(4) . .
C24 C23 C22 C21 0.2(7) . .
O9 C21 C22 C23 -177.2(4) . .
C26 C21 C22 C23 2.3(7) . .
C14 N12 C16 N4 -90.3(5) . .
C19 N12 C16 N4 82.3(5) . .
C5 N4 C16 N12 104.7(4) 3_665 .
C3 N4 C16 N12 -95.0(5) 3_665 .
C7 N2 C2 O1 -3.2(6) . .
C4 N2 C2 O1 176.0(4) . .
C7 N2 C2 N1 179.6(3) . .
C4 N2 C2 N1 -1.2(5) . .
C1 N1 C2 O1 1.8(6) . .
C3 N1 C2 O1 -175.0(4) . .
C1 N1 C2 N2 179.0(3) . .
C3 N1 C2 N2 2.2(4) . .
